data_7251348
loop_
_publ_author_name
'Maniyampara, Pramod Kumar'
'M, BHAGIYALAKSHMI'
'Kurup, Prathapachandra M. R.'
'Potti, Manoj Easwaran'
'Damodaran, Krishna K.'
'Maheswaran , Sithambaresan'
'Hussain, Firasat'

_publ_section_title
;
 Nickel(II) Complexes of Halogen-Containing NNO Donor Aroylhydrazones as
 Potential Putative Binders against SARS Cov-2 M pro
;
_journal_name_full CrystEngComm
_journal_paper_doi 10.1039/D5CE00875A
_journal_year 2025
_chemical_formula_moiety 'C38 H26 Br2 N6 Ni O2'
_chemical_formula_sum 'C38 H26 Br2 N6 Ni O2'
_chemical_formula_weight 817.18
_space_group_crystal_system monoclinic
_space_group_IT_number 14
_space_group_name_Hall '-P 2yn'
_space_group_name_H-M_alt 'P 1 21/n 1'
_atom_sites_solution_hydrogens geom
_audit_creation_method SHELXL-2019/3
_audit_update_record
;
2025-01-22 deposited with the CCDC.	2025-11-26 downloaded from the CCDC.
;
_cell_angle_alpha 90
_cell_angle_beta 104.593(2)
_cell_angle_gamma 90
_cell_formula_units_Z 4
_cell_length_a 10.3969(7)
_cell_length_b 22.1306(16)
_cell_length_c 14.8113(11)
_cell_measurement_reflns_used 9797
_cell_measurement_temperature 150(2)
_cell_measurement_theta_max 33.14
_cell_measurement_theta_min 3.012
_cell_volume 3298.0(4)
_computing_cell_refinement 'APEX2/SAINT (Bruker, 2004)'
_computing_data_collection 'APEX2 (Bruker, 2004)'
_computing_data_reduction 'SAINT/XPREP (Bruker, 2004)'
_computing_molecular_graphics 'ORTEP3 (Farrugia, 1997) and Mercury (Bruno et al., 2002)'
_computing_publication_material 'SHELXL-2014/7 (Sheldrick, 2014)'
_computing_structure_refinement 'SHELXL-2019/2 (Sheldrick, 2019)'
_computing_structure_solution 'SHELXT 2014/5 (Sheldrick, 2014)'
_diffrn_ambient_temperature 150(2)
_diffrn_measured_fraction_theta_full 0.998
_diffrn_measured_fraction_theta_max 0.996
_diffrn_measurement_device_type 'Bruker axs kappa apex2 CCD Diffractometer'
_diffrn_measurement_method '\w and \f scan'
_diffrn_radiation_type MoK\a
_diffrn_radiation_wavelength 0.71073
_diffrn_reflns_av_R_equivalents 0.0515
_diffrn_reflns_av_unetI/netI 0.0240
_diffrn_reflns_Laue_measured_fraction_full 0.998
_diffrn_reflns_Laue_measured_fraction_max 0.996
_diffrn_reflns_limit_h_max 10
_diffrn_reflns_limit_h_min -12
_diffrn_reflns_limit_k_max 26
_diffrn_reflns_limit_k_min -26
_diffrn_reflns_limit_l_max 17
_diffrn_reflns_limit_l_min -17
_diffrn_reflns_number 61448
_diffrn_reflns_point_group_measured_fraction_full 0.998
_diffrn_reflns_point_group_measured_fraction_max 0.996
_diffrn_reflns_theta_full 25.242
_diffrn_reflns_theta_max 25.379
_diffrn_reflns_theta_min 2.901
_diffrn_source 'fine-focus sealed tube'
_exptl_absorpt_coefficient_mu 3.057
_exptl_absorpt_correction_T_max 0.720
_exptl_absorpt_correction_T_min 0.522
_exptl_absorpt_correction_type multi-scan
_exptl_absorpt_process_details 'SADABS (Bruker, 2004)'
_exptl_crystal_colour brown
_exptl_crystal_density_diffrn 1.646
_exptl_crystal_description block
_exptl_crystal_F_000 1640
_exptl_crystal_size_max 0.200
_exptl_crystal_size_mid 0.180
_exptl_crystal_size_min 0.090
_refine_diff_density_max 0.877
_refine_diff_density_min -0.681
_refine_diff_density_rms 0.087
_refine_ls_extinction_method none
_refine_ls_goodness_of_fit_ref 1.044
_refine_ls_hydrogen_treatment constr
_refine_ls_matrix_type full
_refine_ls_number_parameters 442
_refine_ls_number_reflns 6040
_refine_ls_number_restraints 0
_refine_ls_restrained_S_all 1.044
_refine_ls_R_factor_all 0.0400
_refine_ls_R_factor_gt 0.0311
_refine_ls_shift/su_max 0.002
_refine_ls_shift/su_mean 0.000
_refine_ls_structure_factor_coef Fsqd
_refine_ls_weighting_details 'w=1/[\s^2^(Fo^2^)+(0.0407P)^2^+5.3896P] where P=(Fo^2^+2Fc^2^)/3'
_refine_ls_weighting_scheme calc
_refine_ls_wR_factor_gt 0.0773
_refine_ls_wR_factor_ref 0.0847
_reflns_Friedel_coverage 0.000
_reflns_number_gt 5212
_reflns_number_total 6040
_reflns_threshold_expression 'I > 2\s(I)'
_cod_data_source_file d5ce00875a2.cif
_cod_data_source_block shelx_CCDC3
_cod_original_sg_symbol_H-M 'P 21/n'
_cod_database_code 7251348
_shelx_shelxl_version_number 2019/3
_shelx_space_group_comment
;
The symmetry employed for this shelxl refinement is uniquely defined
by the following loop, which should always be used as a source of
symmetry information in preference to the above space-group names.
They are only intended as comments.
;
_shelx_estimated_absorpt_t_min 0.580
_shelx_estimated_absorpt_t_max 0.770

loop_
_space_group_symop_operation_xyz
'x, y, z'
'-x+1/2, y+1/2, -z+1/2'
'-x, -y, -z'
'x-1/2, -y-1/2, z-1/2'

loop_
_atom_site_label
_atom_site_type_symbol
_atom_site_fract_x
_atom_site_fract_y
_atom_site_fract_z
_atom_site_U_iso_or_equiv
_atom_site_adp_type
_atom_site_occupancy
_atom_site_site_symmetry_order
_atom_site_calc_flag
_atom_site_refinement_flags_posn
_atom_site_refinement_flags_adp
_atom_site_refinement_flags_occupancy
_atom_site_disorder_assembly
_atom_site_disorder_group
C1 C 0.5817(3) 0.44626(12) 0.43950(19) 0.0213(6) Uani 1 1 d . . . . .
H1 H 0.512173 0.437272 0.468490 0.026 Uiso 1 1 calc R U . . .
C2 C 0.5721(3) 0.49878(13) 0.38630(19) 0.0242(6) Uani 1 1 d . . . . .
H2 H 0.497275 0.524748 0.378157 0.029 Uiso 1 1 calc R U . . .
C3 C 0.6747(3) 0.51185(12) 0.34583(19) 0.0225(6) Uani 1 1 d . . . . .
H3 H 0.673259 0.548120 0.311273 0.027 Uiso 1 1 calc R U . . .
C4 C 0.7797(3) 0.47191(12) 0.35579(18) 0.0199(5) Uani 1 1 d . . . . .
H4 H 0.849756 0.480020 0.326942 0.024 Uiso 1 1 calc R U . . .
C5 C 0.7816(2) 0.41959(11) 0.40865(17) 0.0162(5) Uani 1 1 d . . . . .
C6 C 0.8850(2) 0.37226(12) 0.41982(17) 0.0165(5) Uani 1 1 d . . . . .
C7 C 1.0039(3) 0.37970(12) 0.38197(18) 0.0187(5) Uani 1 1 d . . . . .
C8 C 1.0918(3) 0.42695(13) 0.41349(19) 0.0229(6) Uani 1 1 d . . . . .
H8 H 1.072526 0.455899 0.455587 0.028 Uiso 1 1 calc R U . . .
C9 C 1.2079(3) 0.43202(15) 0.3836(2) 0.0310(7) Uani 1 1 d . . . . .
H9 H 1.268409 0.464011 0.406188 0.037 Uiso 1 1 calc R U . . .
C10 C 1.2356(3) 0.39074(15) 0.3213(2) 0.0336(7) Uani 1 1 d . . . . .
H10 H 1.314994 0.394325 0.301068 0.040 Uiso 1 1 calc R U . . .
C11 C 1.1476(3) 0.34408(14) 0.2882(2) 0.0327(7) Uani 1 1 d . . . . .
H11 H 1.165983 0.316014 0.244578 0.039 Uiso 1 1 calc R U . . .
C12 C 1.0324(3) 0.33829(13) 0.3188(2) 0.0259(6) Uani 1 1 d . . . . .
H12 H 0.972707 0.305957 0.296572 0.031 Uiso 1 1 calc R U . . .
C13 C 0.9103(2) 0.24170(11) 0.54730(17) 0.0156(5) Uani 1 1 d . . . . .
C14 C 0.9838(3) 0.18359(12) 0.56835(18) 0.0180(5) Uani 1 1 d . . . . .
C15 C 1.0676(3) 0.16299(12) 0.51544(18) 0.0193(5) Uani 1 1 d . . . . .
H15 H 1.086554 0.188199 0.468486 0.023 Uiso 1 1 calc R U . . .
C16 C 1.1243(3) 0.10565(12) 0.53061(19) 0.0219(6) Uani 1 1 d . . . . .
H16 H 1.181134 0.091368 0.494133 0.026 Uiso 1 1 calc R U . . .
C17 C 1.0961(3) 0.07001(12) 0.59965(19) 0.0214(6) Uani 1 1 d . . . . .
C18 C 1.0185(3) 0.09064(13) 0.6563(2) 0.0257(6) Uani 1 1 d . . . . .
H18 H 1.004087 0.066192 0.705516 0.031 Uiso 1 1 calc R U . . .
C19 C 0.9620(3) 0.14763(13) 0.6402(2) 0.0264(6) Uani 1 1 d . . . . .
H19 H 0.907998 0.162250 0.678441 0.032 Uiso 1 1 calc R U . . .
C20 C 0.5379(3) 0.25763(12) 0.37942(19) 0.0228(6) Uani 1 1 d . . . . .
H20 H 0.605044 0.261474 0.346568 0.027 Uiso 1 1 calc R U . . .
C21 C 0.4259(3) 0.22334(13) 0.3398(2) 0.0250(6) Uani 1 1 d . . . . .
H21 H 0.414437 0.205641 0.279830 0.030 Uiso 1 1 calc R U . . .
C22 C 0.3321(3) 0.21578(13) 0.3900(2) 0.0247(6) Uani 1 1 d . . . . .
H22 H 0.256249 0.191206 0.365966 0.030 Uiso 1 1 calc R U . . .
C23 C 0.3486(3) 0.24414(12) 0.47562(19) 0.0221(6) Uani 1 1 d . . . . .
H23 H 0.285020 0.238813 0.511081 0.026 Uiso 1 1 calc R U . . .
C24 C 0.4597(2) 0.28051(11) 0.50897(17) 0.0158(5) Uani 1 1 d . . . . .
C25 C 0.4834(2) 0.31634(11) 0.59695(18) 0.0153(5) Uani 1 1 d . . . . .
C26 C 0.3803(2) 0.32416(11) 0.64958(18) 0.0160(5) Uani 1 1 d . . . . .
C27 C 0.2494(3) 0.33775(12) 0.60319(19) 0.0195(5) Uani 1 1 d . . . . .
H27 H 0.224498 0.338988 0.536945 0.023 Uiso 1 1 calc R U . . .
C28 C 0.1549(3) 0.34951(12) 0.6525(2) 0.0228(6) Uani 1 1 d . . . . .
H28 H 0.066383 0.359404 0.620203 0.027 Uiso 1 1 calc R U . . .
C29 C 0.1904(3) 0.34675(12) 0.7491(2) 0.0233(6) Uani 1 1 d . . . . .
H29 H 0.126373 0.355293 0.783194 0.028 Uiso 1 1 calc R U . . .
C30 C 0.3191(3) 0.33154(13) 0.7960(2) 0.0238(6) Uani 1 1 d . . . . .
H30 H 0.342373 0.328483 0.862083 0.029 Uiso 1 1 calc R U . . .
C31 C 0.4140(3) 0.32078(12) 0.74724(19) 0.0197(5) Uani 1 1 d . . . . .
H31 H 0.502448 0.311049 0.780055 0.024 Uiso 1 1 calc R U . . .
C32 C 0.7602(2) 0.40063(11) 0.69773(17) 0.0155(5) Uani 1 1 d . . . . .
C33 C 0.8109(2) 0.44705(11) 0.77126(18) 0.0170(5) Uani 1 1 d . . . . .
C34 C 0.7316(3) 0.46908(13) 0.82718(19) 0.0224(6) Uani 1 1 d . . . . .
H34 H 0.646089 0.452190 0.822140 0.027 Uiso 1 1 calc R U . . .
C35 C 0.7769(3) 0.51547(13) 0.8901(2) 0.0269(6) Uani 1 1 d . . . . .
H35 H 0.723460 0.530194 0.928700 0.032 Uiso 1 1 calc R U . . .
C36 C 0.9014(3) 0.54006(12) 0.8957(2) 0.0265(6) Uani 1 1 d . . . . .
C37 C 0.9821(3) 0.51866(13) 0.8424(2) 0.0269(6) Uani 1 1 d . . . . .
H37 H 1.067534 0.535722 0.847953 0.032 Uiso 1 1 calc R U . . .
C38 C 0.9370(3) 0.47181(12) 0.78049(19) 0.0219(6) Uani 1 1 d . . . . .
H38 H 0.992629 0.456359 0.743895 0.026 Uiso 1 1 calc R U . . .
Br1 Br 1.15473(3) -0.01187(2) 0.61134(2) 0.02744(9) Uani 1 1 d . . . . .
Br2 Br 0.95951(4) 0.60641(2) 0.97715(2) 0.04321(11) Uani 1 1 d . . . . .
N1 N 0.6833(2) 0.40820(10) 0.45161(15) 0.0181(5) Uani 1 1 d . . . . .
N2 N 0.8615(2) 0.32530(9) 0.46575(14) 0.0151(4) Uani 1 1 d . . . . .
N3 N 0.9449(2) 0.27628(9) 0.48184(15) 0.0163(4) Uani 1 1 d . . . . .
N4 N 0.5553(2) 0.28538(10) 0.46153(15) 0.0179(4) Uani 1 1 d . . . . .
N5 N 0.5999(2) 0.34164(9) 0.61870(14) 0.0144(4) Uani 1 1 d . . . . .
N6 N 0.6372(2) 0.38006(9) 0.69355(14) 0.0161(4) Uani 1 1 d . . . . .
Ni1 Ni 0.72320(3) 0.33170(2) 0.53697(2) 0.01456(9) Uani 1 1 d . . . . .
O1 O 0.82256(18) 0.25415(8) 0.59011(13) 0.0206(4) Uani 1 1 d . . . . .
O2 O 0.83342(17) 0.38529(8) 0.64460(12) 0.0192(4) Uani 1 1 d . . . . .

loop_
_atom_site_aniso_label
_atom_site_aniso_U_11
_atom_site_aniso_U_22
_atom_site_aniso_U_33
_atom_site_aniso_U_23
_atom_site_aniso_U_13
_atom_site_aniso_U_12
C1 0.0171(13) 0.0233(14) 0.0232(14) -0.0027(11) 0.0045(11) 0.0030(11)
C2 0.0259(15) 0.0216(14) 0.0236(14) -0.0006(11) 0.0035(12) 0.0087(11)
C3 0.0312(15) 0.0124(13) 0.0218(14) -0.0013(10) 0.0026(12) 0.0021(11)
C4 0.0221(14) 0.0174(13) 0.0205(13) 0.0015(10) 0.0056(11) -0.0014(10)
C5 0.0157(12) 0.0152(12) 0.0166(12) -0.0013(10) 0.0020(10) -0.0002(10)
C6 0.0170(12) 0.0160(12) 0.0160(12) -0.0008(10) 0.0029(10) -0.0021(10)
C7 0.0170(13) 0.0180(13) 0.0218(13) 0.0069(11) 0.0062(10) 0.0037(10)
C8 0.0203(13) 0.0234(14) 0.0244(14) 0.0074(11) 0.0043(11) 0.0011(11)
C9 0.0197(14) 0.0343(17) 0.0370(17) 0.0142(14) 0.0036(12) -0.0040(12)
C10 0.0225(15) 0.0431(19) 0.0393(18) 0.0181(15) 0.0155(13) 0.0071(13)
C11 0.0381(18) 0.0318(17) 0.0344(17) 0.0089(13) 0.0210(14) 0.0135(14)
C12 0.0309(16) 0.0208(14) 0.0289(15) 0.0035(12) 0.0133(12) 0.0038(12)
C13 0.0160(12) 0.0140(12) 0.0156(12) 0.0009(10) 0.0017(10) 0.0004(10)
C14 0.0184(13) 0.0151(13) 0.0199(13) 0.0013(10) 0.0040(10) 0.0008(10)
C15 0.0188(13) 0.0192(13) 0.0207(13) 0.0002(10) 0.0065(11) -0.0027(10)
C16 0.0219(14) 0.0207(14) 0.0243(14) -0.0007(11) 0.0080(11) 0.0027(11)
C17 0.0213(13) 0.0159(13) 0.0251(14) 0.0020(11) 0.0022(11) 0.0017(11)
C18 0.0306(15) 0.0241(15) 0.0256(15) 0.0080(12) 0.0130(12) 0.0041(12)
C19 0.0295(15) 0.0272(15) 0.0261(15) 0.0049(12) 0.0140(12) 0.0075(12)
C20 0.0242(14) 0.0218(14) 0.0237(14) -0.0030(11) 0.0086(11) 0.0023(11)
C21 0.0265(15) 0.0215(14) 0.0251(15) -0.0075(11) 0.0027(12) 0.0021(11)
C22 0.0195(14) 0.0214(14) 0.0297(15) -0.0076(12) -0.0002(12) -0.0022(11)
C23 0.0179(13) 0.0226(14) 0.0258(14) -0.0017(11) 0.0056(11) -0.0020(11)
C24 0.0153(12) 0.0134(12) 0.0178(13) 0.0021(10) 0.0029(10) 0.0014(10)
C25 0.0131(12) 0.0136(12) 0.0189(13) 0.0035(10) 0.0033(10) 0.0018(9)
C26 0.0177(13) 0.0103(12) 0.0204(13) 0.0006(10) 0.0057(10) -0.0028(9)
C27 0.0166(13) 0.0217(14) 0.0191(13) -0.0001(11) 0.0026(10) -0.0002(10)
C28 0.0140(13) 0.0213(14) 0.0321(15) -0.0020(12) 0.0039(11) -0.0009(10)
C29 0.0230(14) 0.0211(14) 0.0303(15) -0.0023(12) 0.0153(12) -0.0037(11)
C30 0.0260(15) 0.0270(15) 0.0200(14) 0.0025(11) 0.0088(11) -0.0038(12)
C31 0.0164(13) 0.0193(13) 0.0229(14) 0.0051(11) 0.0038(10) -0.0018(10)
C32 0.0148(12) 0.0134(12) 0.0179(13) 0.0042(10) 0.0036(10) 0.0011(10)
C33 0.0171(12) 0.0142(12) 0.0182(13) 0.0042(10) 0.0019(10) 0.0009(10)
C34 0.0241(14) 0.0224(14) 0.0216(14) -0.0003(11) 0.0076(11) -0.0023(11)
C35 0.0366(17) 0.0241(15) 0.0204(14) -0.0029(11) 0.0080(12) 0.0011(12)
C36 0.0372(17) 0.0131(13) 0.0233(14) -0.0025(11) -0.0033(12) -0.0030(12)
C37 0.0226(14) 0.0225(15) 0.0309(16) 0.0017(12) -0.0022(12) -0.0064(11)
C38 0.0195(13) 0.0207(14) 0.0250(14) 0.0016(11) 0.0048(11) 0.0005(11)
Br1 0.03613(18) 0.01692(15) 0.02916(17) 0.00284(11) 0.00798(13) 0.00670(11)
Br2 0.0621(2) 0.02261(17) 0.03517(19) -0.01028(13) -0.00593(16) -0.00621(14)
N1 0.0176(11) 0.0168(11) 0.0195(11) -0.0001(9) 0.0039(9) 0.0011(9)
N2 0.0143(10) 0.0148(11) 0.0156(10) -0.0003(8) 0.0028(8) 0.0000(8)
N3 0.0170(11) 0.0127(10) 0.0195(11) 0.0009(8) 0.0053(9) 0.0026(8)
N4 0.0181(11) 0.0154(11) 0.0204(11) -0.0015(9) 0.0055(9) 0.0006(9)
N5 0.0140(10) 0.0128(10) 0.0156(10) 0.0013(8) 0.0023(8) 0.0012(8)
N6 0.0175(11) 0.0145(10) 0.0166(11) -0.0015(8) 0.0048(9) -0.0016(8)
Ni1 0.01338(17) 0.01397(17) 0.01732(17) 0.00019(12) 0.00571(13) 0.00043(12)
O1 0.0217(9) 0.0194(9) 0.0239(10) 0.0051(8) 0.0116(8) 0.0048(7)
O2 0.0149(9) 0.0225(10) 0.0212(9) -0.0033(8) 0.0065(7) -0.0018(7)

loop_
_atom_type_symbol
_atom_type_description
_atom_type_scat_dispersion_real
_atom_type_scat_dispersion_imag
_atom_type_scat_source
C C 0.0033 0.0016 'International Tables Vol C Tables 4.2.6.8 and 6.1.1.4'
H H 0.0000 0.0000 'International Tables Vol C Tables 4.2.6.8 and 6.1.1.4'
Br Br -0.2901 2.4595 'International Tables Vol C Tables 4.2.6.8 and 6.1.1.4'
N N 0.0061 0.0033 'International Tables Vol C Tables 4.2.6.8 and 6.1.1.4'
Ni Ni 0.3393 1.1124 'International Tables Vol C Tables 4.2.6.8 and 6.1.1.4'
O O 0.0106 0.0060 'International Tables Vol C Tables 4.2.6.8 and 6.1.1.4'

loop_
_geom_angle_atom_site_label_1
_geom_angle_atom_site_label_2
_geom_angle_atom_site_label_3
_geom_angle
_geom_angle_site_symmetry_1
_geom_angle_site_symmetry_3
_geom_angle_publ_flag
N1 C1 C2 123.1(3) . . ?
N1 C1 H1 118.4 . . ?
C2 C1 H1 118.4 . . ?
C3 C2 C1 117.9(2) . . ?
C3 C2 H2 121.1 . . ?
C1 C2 H2 121.1 . . ?
C2 C3 C4 119.7(3) . . ?
C2 C3 H3 120.2 . . ?
C4 C3 H3 120.2 . . ?
C3 C4 C5 119.3(2) . . ?
C3 C4 H4 120.4 . . ?
C5 C4 H4 120.4 . . ?
N1 C5 C4 120.8(2) . . ?
N1 C5 C6 115.3(2) . . ?
C4 C5 C6 123.9(2) . . ?
N2 C6 C5 113.5(2) . . ?
N2 C6 C7 124.7(2) . . ?
C5 C6 C7 121.9(2) . . ?
C8 C7 C12 119.2(3) . . ?
C8 C7 C6 119.6(2) . . ?
C12 C7 C6 121.1(2) . . ?
C7 C8 C9 120.2(3) . . ?
C7 C8 H8 119.9 . . ?
C9 C8 H8 119.9 . . ?
C10 C9 C8 120.2(3) . . ?
C10 C9 H9 119.9 . . ?
C8 C9 H9 119.9 . . ?
C11 C10 C9 120.0(3) . . ?
C11 C10 H10 120.0 . . ?
C9 C10 H10 120.0 . . ?
C10 C11 C12 120.0(3) . . ?
C10 C11 H11 120.0 . . ?
C12 C11 H11 120.0 . . ?
C11 C12 C7 120.3(3) . . ?
C11 C12 H12 119.8 . . ?
C7 C12 H12 119.8 . . ?
O1 C13 N3 126.2(2) . . ?
O1 C13 C14 118.7(2) . . ?
N3 C13 C14 115.1(2) . . ?
C19 C14 C15 119.3(2) . . ?
C19 C14 C13 118.7(2) . . ?
C15 C14 C13 121.9(2) . . ?
C14 C15 C16 120.5(2) . . ?
C14 C15 H15 119.7 . . ?
C16 C15 H15 119.7 . . ?
C17 C16 C15 118.7(2) . . ?
C17 C16 H16 120.6 . . ?
C15 C16 H16 120.6 . . ?
C16 C17 C18 121.8(3) . . ?
C16 C17 Br1 119.2(2) . . ?
C18 C17 Br1 118.8(2) . . ?
C17 C18 C19 118.9(3) . . ?
C17 C18 H18 120.5 . . ?
C19 C18 H18 120.5 . . ?
C14 C19 C18 120.5(3) . . ?
C14 C19 H19 119.7 . . ?
C18 C19 H19 119.7 . . ?
N4 C20 C21 122.9(3) . . ?
N4 C20 H20 118.5 . . ?
C21 C20 H20 118.5 . . ?
C22 C21 C20 118.0(3) . . ?
C22 C21 H21 121.0 . . ?
C20 C21 H21 121.0 . . ?
C21 C22 C23 119.8(3) . . ?
C21 C22 H22 120.1 . . ?
C23 C22 H22 120.1 . . ?
C24 C23 C22 119.1(2) . . ?
C24 C23 H23 120.4 . . ?
C22 C23 H23 120.4 . . ?
N4 C24 C23 120.8(2) . . ?
N4 C24 C25 115.4(2) . . ?
C23 C24 C25 123.8(2) . . ?
N5 C25 C24 112.6(2) . . ?
N5 C25 C26 124.8(2) . . ?
C24 C25 C26 122.5(2) . . ?
C27 C26 C31 118.6(2) . . ?
C27 C26 C25 120.7(2) . . ?
C31 C26 C25 120.6(2) . . ?
C28 C27 C26 120.9(2) . . ?
C28 C27 H27 119.6 . . ?
C26 C27 H27 119.6 . . ?
C29 C28 C27 119.7(3) . . ?
C29 C28 H28 120.1 . . ?
C27 C28 H28 120.1 . . ?
C30 C29 C28 120.0(2) . . ?
C30 C29 H29 120.0 . . ?
C28 C29 H29 120.0 . . ?
C29 C30 C31 120.5(3) . . ?
C29 C30 H30 119.8 . . ?
C31 C30 H30 119.8 . . ?
C30 C31 C26 120.3(2) . . ?
C30 C31 H31 119.9 . . ?
C26 C31 H31 119.9 . . ?
O2 C32 N6 126.3(2) . . ?
O2 C32 C33 118.6(2) . . ?
N6 C32 C33 115.0(2) . . ?
C38 C33 C34 119.1(2) . . ?
C38 C33 C32 119.4(2) . . ?
C34 C33 C32 121.4(2) . . ?
C35 C34 C33 120.4(3) . . ?
C35 C34 H34 119.8 . . ?
C33 C34 H34 119.8 . . ?
C36 C35 C34 119.0(3) . . ?
C36 C35 H35 120.5 . . ?
C34 C35 H35 120.5 . . ?
C37 C36 C35 121.8(3) . . ?
C37 C36 Br2 119.3(2) . . ?
C35 C36 Br2 118.9(2) . . ?
C36 C37 C38 119.1(3) . . ?
C36 C37 H37 120.5 . . ?
C38 C37 H37 120.5 . . ?
C37 C38 C33 120.7(3) . . ?
C37 C38 H38 119.6 . . ?
C33 C38 H38 119.6 . . ?
C1 N1 C5 119.1(2) . . ?
C1 N1 Ni1 128.72(19) . . ?
C5 N1 Ni1 112.07(16) . . ?
C6 N2 N3 122.0(2) . . ?
C6 N2 Ni1 118.47(17) . . ?
N3 N2 Ni1 118.25(15) . . ?
C13 N3 N2 107.6(2) . . ?
C20 N4 C24 119.1(2) . . ?
C20 N4 Ni1 128.06(18) . . ?
C24 N4 Ni1 112.58(16) . . ?
C25 N5 N6 121.6(2) . . ?
C25 N5 Ni1 120.39(17) . . ?
N6 N5 Ni1 117.78(15) . . ?
C32 N6 N5 108.6(2) . . ?
N5 Ni1 N2 174.06(8) . . ?
N5 Ni1 O1 101.46(8) . . ?
N2 Ni1 O1 77.47(8) . . ?
N5 Ni1 O2 77.62(8) . . ?
N2 Ni1 O2 96.57(8) . . ?
O1 Ni1 O2 93.21(7) . . ?
N5 Ni1 N4 78.42(8) . . ?
N2 Ni1 N4 107.44(8) . . ?
O1 Ni1 N4 93.83(8) . . ?
O2 Ni1 N4 155.92(8) . . ?
N5 Ni1 N1 102.63(8) . . ?
N2 Ni1 N1 78.30(8) . . ?
O1 Ni1 N1 155.77(8) . . ?
O2 Ni1 N1 89.36(8) . . ?
N4 Ni1 N1 93.56(9) . . ?
C13 O1 Ni1 110.25(15) . . ?
C32 O2 Ni1 109.04(15) . . ?

loop_
_geom_bond_atom_site_label_1
_geom_bond_atom_site_label_2
_geom_bond_distance
_geom_bond_site_symmetry_2
_geom_bond_publ_flag
C1 N1 1.327(3) . ?
C1 C2 1.394(4) . ?
C1 H1 0.9500 . ?
C2 C3 1.380(4) . ?
C2 H2 0.9500 . ?
C3 C4 1.383(4) . ?
C3 H3 0.9500 . ?
C4 C5 1.395(4) . ?
C4 H4 0.9500 . ?
C5 N1 1.357(3) . ?
C5 C6 1.480(4) . ?
C6 N2 1.298(3) . ?
C6 C7 1.490(4) . ?
C7 C8 1.390(4) . ?
C7 C12 1.393(4) . ?
C8 C9 1.391(4) . ?
C8 H8 0.9500 . ?
C9 C10 1.379(5) . ?
C9 H9 0.9500 . ?
C10 C11 1.385(5) . ?
C10 H10 0.9500 . ?
C11 C12 1.389(4) . ?
C11 H11 0.9500 . ?
C12 H12 0.9500 . ?
C13 O1 1.266(3) . ?
C13 N3 1.353(3) . ?
C13 C14 1.488(3) . ?
C14 C19 1.392(4) . ?
C14 C15 1.387(4) . ?
C15 C16 1.393(4) . ?
C15 H15 0.9500 . ?
C16 C17 1.380(4) . ?
C16 H16 0.9500 . ?
C17 C18 1.379(4) . ?
C17 Br1 1.906(3) . ?
C18 C19 1.386(4) . ?
C18 H18 0.9500 . ?
C19 H19 0.9500 . ?
C20 N4 1.333(3) . ?
C20 C21 1.390(4) . ?
C20 H20 0.9500 . ?
C21 C22 1.378(4) . ?
C21 H21 0.9500 . ?
C22 C23 1.387(4) . ?
C22 H22 0.9500 . ?
C23 C24 1.392(4) . ?
C23 H23 0.9500 . ?
C24 N4 1.358(3) . ?
C24 C25 1.492(4) . ?
C25 N5 1.299(3) . ?
C25 C26 1.486(3) . ?
C26 C27 1.394(4) . ?
C26 C31 1.402(4) . ?
C27 C28 1.388(4) . ?
C27 H27 0.9500 . ?
C28 C29 1.386(4) . ?
C28 H28 0.9500 . ?
C29 C30 1.385(4) . ?
C29 H29 0.9500 . ?
C30 C31 1.382(4) . ?
C30 H30 0.9500 . ?
C31 H31 0.9500 . ?
C32 O2 1.271(3) . ?
C32 N6 1.344(3) . ?
C32 C33 1.493(4) . ?
C33 C38 1.396(4) . ?
C33 C34 1.395(4) . ?
C34 C35 1.386(4) . ?
C34 H34 0.9500 . ?
C35 C36 1.387(4) . ?
C35 H35 0.9500 . ?
C36 C37 1.372(4) . ?
C36 Br2 1.900(3) . ?
C37 C38 1.385(4) . ?
C37 H37 0.9500 . ?
C38 H38 0.9500 . ?
N1 Ni1 2.091(2) . ?
N2 N3 1.371(3) . ?
N2 Ni1 1.991(2) . ?
N4 Ni1 2.089(2) . ?
N5 N6 1.373(3) . ?
N5 Ni1 1.985(2) . ?
Ni1 O1 2.0548(18) . ?
Ni1 O2 2.0835(18) . ?

loop_
_geom_hbond_atom_site_label_D
_geom_hbond_atom_site_label_H
_geom_hbond_atom_site_label_A
_geom_hbond_distance_DH
_geom_hbond_distance_HA
_geom_hbond_distance_DA
_geom_hbond_angle_DHA
_geom_hbond_site_symmetry_A
_geom_hbond_publ_flag
C2 H2 N6 0.95 2.60 3.468(3) 151.6 3_666 yes
C35 H35 Br1 0.95 2.99 3.803(3) 143.8 4_566 yes
C37 H37 Br1 0.95 2.99 3.726(3) 135.4 2_756 yes

loop_
_geom_torsion_atom_site_label_1
_geom_torsion_atom_site_label_2
_geom_torsion_atom_site_label_3
_geom_torsion_atom_site_label_4
_geom_torsion
_geom_torsion_site_symmetry_1
_geom_torsion_site_symmetry_2
_geom_torsion_site_symmetry_3
_geom_torsion_site_symmetry_4
_geom_torsion_publ_flag
N1 C1 C2 C3 -1.1(4) . . . . ?
C1 C2 C3 C4 2.6(4) . . . . ?
C2 C3 C4 C5 -1.5(4) . . . . ?
C3 C4 C5 N1 -1.3(4) . . . . ?
C3 C4 C5 C6 176.6(2) . . . . ?
N1 C5 C6 N2 3.2(3) . . . . ?
C4 C5 C6 N2 -174.8(2) . . . . ?
N1 C5 C6 C7 -176.1(2) . . . . ?
C4 C5 C6 C7 5.9(4) . . . . ?
N2 C6 C7 C8 -118.3(3) . . . . ?
C5 C6 C7 C8 60.9(3) . . . . ?
N2 C6 C7 C12 58.4(4) . . . . ?
C5 C6 C7 C12 -122.3(3) . . . . ?
C12 C7 C8 C9 -1.3(4) . . . . ?
C6 C7 C8 C9 175.6(2) . . . . ?
C7 C8 C9 C10 1.1(4) . . . . ?
C8 C9 C10 C11 0.0(4) . . . . ?
C9 C10 C11 C12 -0.9(5) . . . . ?
C10 C11 C12 C7 0.8(4) . . . . ?
C8 C7 C12 C11 0.3(4) . . . . ?
C6 C7 C12 C11 -176.4(3) . . . . ?
O1 C13 C14 C19 -5.7(4) . . . . ?
N3 C13 C14 C19 174.9(2) . . . . ?
O1 C13 C14 C15 170.9(2) . . . . ?
N3 C13 C14 C15 -8.6(4) . . . . ?
C19 C14 C15 C16 3.3(4) . . . . ?
C13 C14 C15 C16 -173.3(2) . . . . ?
C14 C15 C16 C17 -0.5(4) . . . . ?
C15 C16 C17 C18 -2.9(4) . . . . ?
C15 C16 C17 Br1 172.4(2) . . . . ?
C16 C17 C18 C19 3.3(4) . . . . ?
Br1 C17 C18 C19 -172.0(2) . . . . ?
C15 C14 C19 C18 -2.8(4) . . . . ?
C13 C14 C19 C18 173.8(3) . . . . ?
C17 C18 C19 C14 -0.4(5) . . . . ?
N4 C20 C21 C22 -2.9(4) . . . . ?
C20 C21 C22 C23 2.6(4) . . . . ?
C21 C22 C23 C24 0.7(4) . . . . ?
C22 C23 C24 N4 -4.1(4) . . . . ?
C22 C23 C24 C25 175.9(2) . . . . ?
N4 C24 C25 N5 -6.8(3) . . . . ?
C23 C24 C25 N5 173.2(2) . . . . ?
N4 C24 C25 C26 170.1(2) . . . . ?
C23 C24 C25 C26 -9.9(4) . . . . ?
N5 C25 C26 C27 131.9(3) . . . . ?
C24 C25 C26 C27 -44.6(3) . . . . ?
N5 C25 C26 C31 -45.2(4) . . . . ?
C24 C25 C26 C31 138.4(3) . . . . ?
C31 C26 C27 C28 1.9(4) . . . . ?
C25 C26 C27 C28 -175.2(2) . . . . ?
C26 C27 C28 C29 -1.1(4) . . . . ?
C27 C28 C29 C30 -0.8(4) . . . . ?
C28 C29 C30 C31 1.9(4) . . . . ?
C29 C30 C31 C26 -1.1(4) . . . . ?
C27 C26 C31 C30 -0.8(4) . . . . ?
C25 C26 C31 C30 176.3(2) . . . . ?
O2 C32 C33 C38 -0.7(4) . . . . ?
N6 C32 C33 C38 -179.2(2) . . . . ?
O2 C32 C33 C34 175.2(2) . . . . ?
N6 C32 C33 C34 -3.3(3) . . . . ?
C38 C33 C34 C35 0.9(4) . . . . ?
C32 C33 C34 C35 -175.0(2) . . . . ?
C33 C34 C35 C36 0.8(4) . . . . ?
C34 C35 C36 C37 -1.7(4) . . . . ?
C34 C35 C36 Br2 176.8(2) . . . . ?
C35 C36 C37 C38 0.9(4) . . . . ?
Br2 C36 C37 C38 -177.5(2) . . . . ?
C36 C37 C38 C33 0.8(4) . . . . ?
C34 C33 C38 C37 -1.7(4) . . . . ?
C32 C33 C38 C37 174.3(2) . . . . ?
C2 C1 N1 C5 -1.7(4) . . . . ?
C2 C1 N1 Ni1 174.4(2) . . . . ?
C4 C5 N1 C1 2.9(4) . . . . ?
C6 C5 N1 C1 -175.2(2) . . . . ?
C4 C5 N1 Ni1 -173.82(19) . . . . ?
C6 C5 N1 Ni1 8.1(3) . . . . ?
C5 C6 N2 N3 178.9(2) . . . . ?
C7 C6 N2 N3 -1.8(4) . . . . ?
C5 C6 N2 Ni1 -14.1(3) . . . . ?
C7 C6 N2 Ni1 165.18(19) . . . . ?
O1 C13 N3 N2 -4.0(3) . . . . ?
C14 C13 N3 N2 175.4(2) . . . . ?
C6 N2 N3 C13 166.9(2) . . . . ?
Ni1 N2 N3 C13 -0.1(2) . . . . ?
C21 C20 N4 C24 -0.3(4) . . . . ?
C21 C20 N4 Ni1 173.8(2) . . . . ?
C23 C24 N4 C20 3.9(4) . . . . ?
C25 C24 N4 C20 -176.1(2) . . . . ?
C23 C24 N4 Ni1 -171.1(2) . . . . ?
C25 C24 N4 Ni1 8.9(3) . . . . ?
C24 C25 N5 N6 175.3(2) . . . . ?
C26 C25 N5 N6 -1.5(4) . . . . ?
C24 C25 N5 Ni1 1.0(3) . . . . ?
C26 C25 N5 Ni1 -175.74(18) . . . . ?
O2 C32 N6 N5 -3.1(3) . . . . ?
C33 C32 N6 N5 175.3(2) . . . . ?
C25 N5 N6 C32 -178.3(2) . . . . ?
Ni1 N5 N6 C32 -3.9(2) . . . . ?
N3 C13 O1 Ni1 5.8(3) . . . . ?
C14 C13 O1 Ni1 -173.57(18) . . . . ?
N6 C32 O2 Ni1 7.8(3) . . . . ?
C33 C32 O2 Ni1 -170.50(17) . . . . ?
